data_4082458
loop_
_publ_author_name
'Grabulosa, Arnald'
'Doran, S\'ean'
'Brandariz, Guillem'
'Muller, Guillermo'
'Benet-Buchholz, Jordi'
'Riera, Antoni'
'Verdaguer, Xavier'

_publ_section_title
;
 Nickel(II) and Palladium(II) Complexes of the Small-Bite-Angle
 P-Stereogenic Diphosphine Ligand MaxPHOS and Its Monosulfide
;
_journal_issue 3
_journal_name_full Organometallics
_journal_page_first 692
_journal_paper_doi 10.1021/om400952y
_journal_volume 33
_journal_year 2014
_chemical_absolute_configuration ad
_chemical_formula_sum 'C22 H40 B F4 N P2 Pd'
_chemical_formula_weight 573.70
_chemical_name_systematic
; 
 ? 
;
_space_group_IT_number 4
_symmetry_cell_setting monoclinic
_symmetry_space_group_name_Hall 'P 2yb'
_symmetry_space_group_name_H-M 'P 1 21 1'
_atom_sites_solution_hydrogens geom
_atom_sites_solution_primary direct
_atom_sites_solution_secondary difmap
_audit_creation_method SHELXL-97
_cell_angle_alpha 90.00
_cell_angle_beta 115.1160(10)
_cell_angle_gamma 90.00
_cell_formula_units_Z 2
_cell_length_a 9.4280(4)
_cell_length_b 14.5600(5)
_cell_length_c 10.6320(4)
_cell_measurement_reflns_used 5856
_cell_measurement_temperature 100(2)
_cell_measurement_theta_max 29.60
_cell_measurement_theta_min 2.54
_cell_volume 1321.48(9)
_computing_cell_refinement 'Bruker APEX2 v2011.4-0'
_computing_data_collection 'Bruker APEX2 v2011.4-0'
_computing_data_reduction 'Bruker SAINT V7.60A'
_computing_molecular_graphics 'Bruker SHELXTL'
_computing_publication_material 'Bruker SHELXTL'
_computing_structure_refinement 'SHELXS-97 (Sheldrick, 2008)'
_computing_structure_solution Sir2011
_diffrn_ambient_temperature 100(2)
_diffrn_detector_area_resol_mean 512
_diffrn_detector_type '4K CCD area detector APEX II'
_diffrn_measured_fraction_theta_full 0.975
_diffrn_measured_fraction_theta_max 0.975
_diffrn_measurement_device_type 'Kappa 4-axis goniometer bruker-nonius'
_diffrn_measurement_method
;
 Fullsphere data collection, phi and omega scans
;
_diffrn_measurement_specimen_support 'magnetic support whith MicroMount'
_diffrn_radiation_monochromator 'Multilayer Montel 200 mirrors'
_diffrn_radiation_type MoK\a
_diffrn_radiation_wavelength 0.71073
_diffrn_reflns_av_R_equivalents 0.0250
_diffrn_reflns_av_sigmaI/netI 0.0521
_diffrn_reflns_limit_h_max 8
_diffrn_reflns_limit_h_min -13
_diffrn_reflns_limit_k_max 19
_diffrn_reflns_limit_k_min -20
_diffrn_reflns_limit_l_max 14
_diffrn_reflns_limit_l_min -14
_diffrn_reflns_number 12670
_diffrn_reflns_theta_full 30.53
_diffrn_reflns_theta_max 30.53
_diffrn_reflns_theta_min 2.12
_diffrn_source 'rotating anode X-ray tube'
_diffrn_source_current 70
_diffrn_source_power 50
_diffrn_source_size '3 mm x 0.3 mm fine focus'
_diffrn_source_type 'Bruker-Nonius FR 591'
_exptl_absorpt_coefficient_mu 0.861
_exptl_absorpt_correction_T_max 0.8817
_exptl_absorpt_correction_T_min 0.7245
_exptl_absorpt_correction_type empirical
_exptl_absorpt_process_details
; 
 SADABS Version 2008/1 Bruker-Nonius
 Blessing, Acta Cryst. (1995) A51 33-38
;
_exptl_crystal_colour colourless
_exptl_crystal_density_diffrn 1.442
_exptl_crystal_density_method 'not measured'
_exptl_crystal_description block
_exptl_crystal_F_000 592
_exptl_crystal_size_max 0.40
_exptl_crystal_size_mid 0.20
_exptl_crystal_size_min 0.10
_refine_diff_density_max 0.461
_refine_diff_density_min -0.406
_refine_diff_density_rms 0.080
_refine_ls_abs_structure_details 'Flack H D (1983), Acta Cryst. A39, 876-881'
_refine_ls_abs_structure_Flack -0.014(18)
_refine_ls_extinction_method none
_refine_ls_goodness_of_fit_ref 1.027
_refine_ls_hydrogen_treatment noref
_refine_ls_matrix_type full
_refine_ls_number_parameters 290
_refine_ls_number_reflns 7558
_refine_ls_number_restraints 1
_refine_ls_restrained_S_all 1.027
_refine_ls_R_factor_all 0.0404
_refine_ls_R_factor_gt 0.0345
_refine_ls_shift/su_max 0.001
_refine_ls_shift/su_mean 0.000
_refine_ls_structure_factor_coef Fsqd
_refine_ls_weighting_details 'calc w=1/[\s^2^(Fo^2^)+(0.0313P)^2^+0.0000P] where P=(Fo^2^+2Fc^2^)/3'
_refine_ls_weighting_scheme calc
_refine_ls_wR_factor_gt 0.0683
_refine_ls_wR_factor_ref 0.0713
_reflns_number_gt 6852
_reflns_number_total 7558
_reflns_threshold_expression >2sigma(I)
_cod_data_source_file om400952y_si_002.cif
_cod_data_source_block Pd5
_cod_depositor_comments
;
The following automatic conversions were performed:
'_diffrn_measurement_specimen_suppport' tag replaced with
'_diffrn_measurement_specimen_support'.

Automatic conversion script
Id: cif_correct_tags 1440 2010-10-19 06:21:57Z saulius 

The following automatic conversions were performed:

'_symmetry_cell_setting' value 'Monoclinic' changed to 'monoclinic'
according to
/usr/data/users/saulius/automatic-downloads/current/ACS/lib/dictionaries/cif_core.dic
dictionary named 'cif_core.dic' version 2.4.2 from 2011-04-26.

Automatic conversion script
Id: cif_fix_values 2281 2013-09-26 08:29:07Z andrius 
;
_cod_original_sg_symbol_H-M P2(1)
_cod_database_code 4082458

loop_
_symmetry_equiv_pos_as_xyz
'x, y, z'
'-x, y+1/2, -z'

loop_
_atom_site_label
_atom_site_type_symbol
_atom_site_fract_x
_atom_site_fract_y
_atom_site_fract_z
_atom_site_U_iso_or_equiv
_atom_site_adp_type
_atom_site_occupancy
_atom_site_symmetry_multiplicity
_atom_site_calc_flag
_atom_site_refinement_flags
B1B B 0.8383(4) 0.5548(3) 0.6690(4) 0.0248(7) Uani 1 1 d .
C1 C 0.4764(3) 0.80063(19) 0.1490(3) 0.0182(6) Uani 1 1 d .
C2 C 0.4892(4) 0.7135(2) 0.2339(3) 0.0295(7) Uani 1 1 d .
H2A H 0.4516 0.7259 0.3031 0.044 Uiso 1 1 calc R
H2B H 0.5967 0.6943 0.2784 0.044 Uiso 1 1 calc R
H2C H 0.4273 0.6656 0.1734 0.044 Uiso 1 1 calc R
C3 C 0.5285(4) 0.7778(2) 0.0344(3) 0.0236(6) Uani 1 1 d .
H3A H 0.4614 0.7312 -0.0251 0.035 Uiso 1 1 calc R
H3B H 0.6346 0.7560 0.0755 0.035 Uiso 1 1 calc R
H3C H 0.5222 0.8320 -0.0192 0.035 Uiso 1 1 calc R
C4 C 0.3036(3) 0.8316(3) 0.0828(3) 0.0277(7) Uani 1 1 d .
H4A H 0.2386 0.7816 0.0310 0.042 Uiso 1 1 calc R
H4B H 0.2916 0.8825 0.0216 0.042 Uiso 1 1 calc R
H4C H 0.2731 0.8501 0.1544 0.042 Uiso 1 1 calc R
C5 C 0.6403(3) 0.9875(2) 0.1744(3) 0.0192(6) Uani 1 1 d .
C6 C 0.7067(4) 1.0656(2) 0.2810(3) 0.0239(6) Uani 1 1 d .
H6A H 0.7362 1.1162 0.2392 0.036 Uiso 1 1 calc R
H6B H 0.7970 1.0439 0.3600 0.036 Uiso 1 1 calc R
H6C H 0.6285 1.0855 0.3104 0.036 Uiso 1 1 calc R
C7 C 0.4889(4) 1.0206(2) 0.0544(3) 0.0288(7) Uani 1 1 d .
H7A H 0.5107 1.0740 0.0126 0.043 Uiso 1 1 calc R
H7B H 0.4131 1.0358 0.0893 0.043 Uiso 1 1 calc R
H7C H 0.4480 0.9728 -0.0138 0.043 Uiso 1 1 calc R
C8 C 0.7622(4) 0.9625(2) 0.1221(3) 0.0269(7) Uani 1 1 d .
H8A H 0.7218 0.9150 0.0534 0.040 Uiso 1 1 calc R
H8B H 0.8555 0.9411 0.1982 0.040 Uiso 1 1 calc R
H8C H 0.7865 1.0157 0.0815 0.040 Uiso 1 1 calc R
C9 C 0.5670(4) 0.8601(2) 0.6397(3) 0.0272(8) Uani 1 1 d .
C10 C 0.7081(4) 0.8296(3) 0.7745(3) 0.0369(10) Uani 1 1 d .
H10A H 0.6706 0.8043 0.8381 0.055 Uiso 1 1 calc R
H10B H 0.7736 0.8817 0.8164 0.055 Uiso 1 1 calc R
H10C H 0.7675 0.7840 0.7524 0.055 Uiso 1 1 calc R
C11 C 0.4763(4) 0.7764(2) 0.5640(4) 0.0341(8) Uani 1 1 d .
H11A H 0.4359 0.7451 0.6214 0.051 Uiso 1 1 calc R
H11B H 0.5443 0.7360 0.5437 0.051 Uiso 1 1 calc R
H11C H 0.3909 0.7950 0.4789 0.051 Uiso 1 1 calc R
C12 C 0.4593(4) 0.9243(2) 0.6750(3) 0.0298(7) Uani 1 1 d .
H12A H 0.3769 0.9466 0.5906 0.045 Uiso 1 1 calc R
H12B H 0.5191 0.9752 0.7289 0.045 Uiso 1 1 calc R
H12C H 0.4146 0.8911 0.7275 0.045 Uiso 1 1 calc R
C13 C 0.6920(4) 1.0356(2) 0.6041(3) 0.0259(7) Uani 1 1 d .
H13A H 0.7505 1.0684 0.5635 0.039 Uiso 1 1 calc R
H13B H 0.7517 1.0327 0.7030 0.039 Uiso 1 1 calc R
H13C H 0.5948 1.0667 0.5831 0.039 Uiso 1 1 calc R
C14 C 1.0429(3) 0.8205(2) 0.6492(3) 0.0256(7) Uani 1 1 d .
H14A H 1.1249 0.8659 0.6689 0.031 Uiso 1 1 calc R
H14B H 1.0341 0.7984 0.7316 0.031 Uiso 1 1 calc R
C15 C 1.0280(3) 0.7551(2) 0.5490(3) 0.0216(6) Uani 1 1 d .
H15 H 1.0135 0.6906 0.5669 0.026 Uiso 1 1 calc R
C16 C 1.0064(3) 0.7815(2) 0.4146(3) 0.0195(6) Uani 1 1 d .
H16 H 1.0853 0.8267 0.4186 0.023 Uiso 1 1 calc R
C17 C 0.9732(3) 0.7160(2) 0.2996(3) 0.0202(6) Uani 1 1 d .
C18 C 1.0009(3) 0.7425(2) 0.1858(3) 0.0251(7) Uani 1 1 d .
H18 H 1.0386 0.8012 0.1839 0.030 Uiso 1 1 calc R
C19 C 0.9737(4) 0.6836(2) 0.0760(3) 0.0271(7) Uani 1 1 d .
H19 H 0.9924 0.7031 0.0011 0.033 Uiso 1 1 calc R
C20 C 0.9187(4) 0.5956(2) 0.0773(3) 0.0275(7) Uani 1 1 d .
H20 H 0.9023 0.5553 0.0046 0.033 Uiso 1 1 calc R
C21 C 0.8882(4) 0.5684(2) 0.1885(3) 0.0272(7) Uani 1 1 d .
H21 H 0.8492 0.5098 0.1891 0.033 Uiso 1 1 calc R
C22 C 0.9149(3) 0.6272(2) 0.2983(3) 0.0227(6) Uani 1 1 d .
H22 H 0.8940 0.6077 0.3720 0.027 Uiso 1 1 calc R
F1B F 0.8989(2) 0.52076(14) 0.5797(2) 0.0346(5) Uani 1 1 d .
F2B F 0.9347(2) 0.62229(13) 0.7533(2) 0.0319(4) Uani 1 1 d .
F3B F 0.6880(2) 0.58740(17) 0.5912(3) 0.0529(6) Uani 1 1 d .
F4B F 0.8273(2) 0.48156(15) 0.7498(2) 0.0426(5) Uani 1 1 d .
N1 N 0.5164(3) 0.92715(16) 0.3676(2) 0.0168(5) Uani 1 1 d .
H1 H 0.4216 0.9465 0.3384 0.020 Uiso 1 1 calc R
P1 P 0.60838(8) 0.88797(5) 0.27091(7) 0.01477(14) Uani 1 1 d .
P2 P 0.65245(9) 0.91972(5) 0.53365(8) 0.01942(16) Uani 1 1 d .
Pd1 Pd 0.82496(2) 0.845640(14) 0.468215(19) 0.01700(5) Uani 1 1 d .

loop_
_atom_site_aniso_label
_atom_site_aniso_U_11
_atom_site_aniso_U_22
_atom_site_aniso_U_33
_atom_site_aniso_U_23
_atom_site_aniso_U_13
_atom_site_aniso_U_12
B1B 0.0192(16) 0.0263(18) 0.0271(19) 0.0023(15) 0.0081(14) -0.0046(14)
C1 0.0206(13) 0.0152(13) 0.0189(14) -0.0034(11) 0.0085(11) -0.0042(11)
C2 0.0434(19) 0.0172(15) 0.0325(18) -0.0009(13) 0.0204(15) -0.0079(14)
C3 0.0298(16) 0.0180(14) 0.0256(16) -0.0077(12) 0.0143(13) -0.0038(12)
C4 0.0173(12) 0.033(2) 0.0310(15) -0.0065(15) 0.0086(11) -0.0042(13)
C5 0.0220(14) 0.0150(13) 0.0220(15) 0.0016(11) 0.0106(12) -0.0022(11)
C6 0.0280(16) 0.0150(14) 0.0307(17) -0.0022(12) 0.0144(13) -0.0048(12)
C7 0.0319(17) 0.0187(15) 0.0323(18) 0.0059(13) 0.0102(14) 0.0003(13)
C8 0.0321(17) 0.0232(16) 0.0315(18) -0.0006(13) 0.0193(14) -0.0074(13)
C9 0.0323(15) 0.032(2) 0.0250(14) 0.0050(14) 0.0201(12) 0.0090(15)
C10 0.0363(17) 0.054(3) 0.0243(15) 0.0067(17) 0.0168(13) 0.0174(19)
C11 0.051(2) 0.0268(17) 0.0344(19) 0.0044(15) 0.0280(17) -0.0021(16)
C12 0.0282(16) 0.0375(19) 0.0303(18) 0.0055(15) 0.0187(14) 0.0122(15)
C13 0.0231(15) 0.0270(17) 0.0253(16) -0.0102(13) 0.0080(12) 0.0004(13)
C14 0.0147(12) 0.035(2) 0.0212(14) -0.0038(12) 0.0019(10) 0.0041(11)
C15 0.0140(13) 0.0230(15) 0.0248(15) 0.0034(12) 0.0054(11) 0.0086(11)
C16 0.0103(12) 0.0240(15) 0.0262(15) 0.0046(12) 0.0097(11) 0.0046(11)
C17 0.0121(12) 0.0218(15) 0.0251(15) 0.0006(12) 0.0065(11) 0.0032(11)
C18 0.0190(14) 0.0263(16) 0.0332(18) 0.0012(13) 0.0141(13) -0.0006(12)
C19 0.0227(15) 0.0347(18) 0.0261(16) 0.0036(14) 0.0125(13) 0.0009(14)
C20 0.0225(15) 0.0338(18) 0.0235(16) -0.0093(14) 0.0072(13) 0.0017(13)
C21 0.0241(15) 0.0199(15) 0.0300(17) -0.0015(13) 0.0040(13) -0.0006(12)
C22 0.0215(14) 0.0264(16) 0.0188(14) 0.0030(12) 0.0073(12) 0.0007(12)
F1B 0.0359(11) 0.0362(11) 0.0348(11) -0.0061(9) 0.0179(9) -0.0044(9)
F2B 0.0311(10) 0.0276(10) 0.0381(11) -0.0073(9) 0.0157(9) -0.0090(8)
F3B 0.0268(11) 0.0448(14) 0.0695(16) -0.0081(13) 0.0034(10) 0.0090(10)
F4B 0.0481(13) 0.0367(11) 0.0456(13) 0.0060(10) 0.0225(10) -0.0119(10)
N1 0.0135(11) 0.0196(12) 0.0181(12) -0.0018(9) 0.0075(9) 0.0040(9)
P1 0.0158(3) 0.0121(3) 0.0171(3) -0.0007(3) 0.0076(3) -0.0001(3)
P2 0.0186(4) 0.0224(4) 0.0166(4) -0.0029(3) 0.0069(3) 0.0037(3)
Pd1 0.01551(8) 0.01836(9) 0.01719(9) -0.00008(12) 0.00701(6) 0.00309(11)

loop_
_atom_type_symbol
_atom_type_description
_atom_type_scat_dispersion_real
_atom_type_scat_dispersion_imag
_atom_type_scat_source
C C 0.0033 0.0016 'International Tables Vol C Tables 4.2.6.8 and 6.1.1.4'
H H 0.0000 0.0000 'International Tables Vol C Tables 4.2.6.8 and 6.1.1.4'
B B 0.0013 0.0007 'International Tables Vol C Tables 4.2.6.8 and 6.1.1.4'
N N 0.0061 0.0033 'International Tables Vol C Tables 4.2.6.8 and 6.1.1.4'
F F 0.0171 0.0103 'International Tables Vol C Tables 4.2.6.8 and 6.1.1.4'
P P 0.1023 0.0942 'International Tables Vol C Tables 4.2.6.8 and 6.1.1.4'
Pd Pd -0.9988 1.0072 'International Tables Vol C Tables 4.2.6.8 and 6.1.1.4'

loop_
_geom_angle_atom_site_label_1
_geom_angle_atom_site_label_2
_geom_angle_atom_site_label_3
_geom_angle
F2B B1B F3B 111.6(3)
F2B B1B F1B 110.4(3)
F3B B1B F1B 109.1(3)
F2B B1B F4B 110.1(3)
F3B B1B F4B 107.7(3)
F1B B1B F4B 107.8(3)
C3 C1 C2 108.5(2)
C3 C1 C4 109.5(2)
C2 C1 C4 108.4(3)
C3 C1 P1 110.86(19)
C2 C1 P1 107.1(2)
C4 C1 P1 112.4(2)
C8 C5 C7 110.6(3)
C8 C5 C6 108.2(2)
C7 C5 C6 108.9(2)
C8 C5 P1 109.8(2)
C7 C5 P1 113.0(2)
C6 C5 P1 106.17(19)
C11 C9 C12 109.7(3)
C11 C9 C10 109.3(3)
C12 C9 C10 110.1(3)
C11 C9 P2 110.3(2)
C12 C9 P2 111.5(2)
C10 C9 P2 105.8(2)
C15 C14 Pd1 71.69(16)
C14 C15 C16 120.9(3)
C14 C15 Pd1 70.99(16)
C16 C15 Pd1 73.17(15)
C15 C16 C17 123.5(3)
C15 C16 Pd1 69.53(15)
C17 C16 Pd1 124.60(19)
C18 C17 C22 117.6(3)
C18 C17 C16 119.2(3)
C22 C17 C16 123.3(3)
C19 C18 C17 121.7(3)
C18 C19 C20 120.1(3)
C19 C20 C21 119.2(3)
C22 C21 C20 120.8(3)
C21 C22 C17 120.7(3)
P2 N1 P1 104.76(13)
N1 P1 C1 106.73(12)
N1 P1 C5 108.27(12)
C1 P1 C5 111.24(13)
N1 P1 Pd1 91.24(8)
C1 P1 Pd1 121.48(9)
C5 P1 Pd1 114.79(9)
N1 P1 P2 37.48(8)
C1 P1 P2 127.13(9)
C5 P1 P2 116.56(10)
Pd1 P1 P2 54.05(2)
N1 P2 C13 107.66(14)
N1 P2 C9 109.40(13)
C13 P2 C9 104.45(15)
N1 P2 Pd1 91.98(8)
C13 P2 Pd1 120.90(11)
C9 P2 Pd1 120.75(11)
N1 P2 P1 37.77(8)
C13 P2 P1 120.17(12)
C9 P2 P1 129.51(11)
Pd1 P2 P1 54.51(2)
C14 Pd1 C15 37.32(11)
C14 Pd1 C16 67.32(11)
C15 Pd1 C16 37.30(10)
C14 Pd1 P2 109.71(8)
C15 Pd1 P2 141.55(8)
C16 Pd1 P2 175.57(8)
C14 Pd1 P1 172.91(9)
C15 Pd1 P1 144.25(8)
C16 Pd1 P1 111.07(8)
P2 Pd1 P1 71.44(3)

loop_
_geom_bond_atom_site_label_1
_geom_bond_atom_site_label_2
_geom_bond_distance
B1B F2B 1.379(4)
B1B F3B 1.386(4)
B1B F1B 1.391(4)
B1B F4B 1.401(4)
C1 C3 1.532(4)
C1 C2 1.532(4)
C1 C4 1.542(4)
C1 P1 1.864(3)
C5 C8 1.519(4)
C5 C7 1.534(4)
C5 C6 1.539(4)
C5 P1 1.872(3)
C9 C11 1.509(5)
C9 C12 1.540(4)
C9 C10 1.550(4)
C9 P2 1.856(3)
C13 P2 1.819(3)
C14 C15 1.391(4)
C14 Pd1 2.169(3)
C15 C16 1.409(4)
C15 Pd1 2.178(3)
C16 C17 1.476(4)
C16 Pd1 2.225(3)
C17 C18 1.396(4)
C17 C22 1.403(4)
C18 C19 1.383(4)
C19 C20 1.384(5)
C20 C21 1.388(4)
C21 C22 1.381(4)
N1 P2 1.689(2)
N1 P1 1.700(2)
P1 Pd1 2.3051(7)
P1 P2 2.6841(10)
P2 Pd1 2.2920(8)

loop_
_geom_torsion_atom_site_label_1
_geom_torsion_atom_site_label_2
_geom_torsion_atom_site_label_3
_geom_torsion_atom_site_label_4
_geom_torsion
Pd1 C14 C15 C16 55.7(2)
C14 C15 C16 C17 -173.3(3)
Pd1 C15 C16 C17 -118.7(3)
C14 C15 C16 Pd1 -54.7(2)
C15 C16 C17 C18 -160.4(3)
Pd1 C16 C17 C18 112.6(3)
C15 C16 C17 C22 19.4(4)
Pd1 C16 C17 C22 -67.6(4)
C22 C17 C18 C19 -0.6(4)
C16 C17 C18 C19 179.2(3)
C17 C18 C19 C20 -0.4(5)
C18 C19 C20 C21 1.4(5)
C19 C20 C21 C22 -1.2(5)
C20 C21 C22 C17 0.2(5)
C18 C17 C22 C21 0.8(4)
C16 C17 C22 C21 -179.1(3)
P2 N1 P1 C1 130.08(13)
P2 N1 P1 C5 -110.08(14)
P2 N1 P1 Pd1 6.59(11)
C3 C1 P1 N1 166.3(2)
C2 C1 P1 N1 -75.5(2)
C4 C1 P1 N1 43.5(2)
C3 C1 P1 C5 48.4(2)
C2 C1 P1 C5 166.6(2)
C4 C1 P1 C5 -74.5(2)
C3 C1 P1 Pd1 -91.5(2)
C2 C1 P1 Pd1 26.7(2)
C4 C1 P1 Pd1 145.61(18)
C3 C1 P1 P2 -157.93(16)
C2 C1 P1 P2 -39.7(2)
C4 C1 P1 P2 79.2(2)
C8 C5 P1 N1 163.2(2)
C7 C5 P1 N1 -72.8(2)
C6 C5 P1 N1 46.5(2)
C8 C5 P1 C1 -79.8(2)
C7 C5 P1 C1 44.2(2)
C6 C5 P1 C1 163.45(19)
C8 C5 P1 Pd1 63.0(2)
C7 C5 P1 Pd1 -173.03(18)
C6 C5 P1 Pd1 -53.7(2)
C8 C5 P1 P2 123.49(19)
C7 C5 P1 P2 -112.5(2)
C6 C5 P1 P2 6.8(2)
P1 N1 P2 C13 116.76(15)
P1 N1 P2 C9 -130.31(15)
P1 N1 P2 Pd1 -6.63(11)
C11 C9 P2 N1 44.8(3)
C12 C9 P2 N1 -77.4(2)
C10 C9 P2 N1 162.9(2)
C11 C9 P2 C13 159.8(2)
C12 C9 P2 C13 37.7(3)
C10 C9 P2 C13 -82.1(3)
C11 C9 P2 Pd1 -59.8(3)
C12 C9 P2 Pd1 178.04(18)
C10 C9 P2 Pd1 58.3(3)
C11 C9 P2 P1 7.5(3)
C12 C9 P2 P1 -114.6(2)
C10 C9 P2 P1 125.7(2)
C1 P1 P2 N1 -66.79(18)
C5 P1 P2 N1 85.64(17)
Pd1 P1 P2 N1 -171.86(14)
N1 P1 P2 C13 -79.78(18)
C1 P1 P2 C13 -146.57(16)
C5 P1 P2 C13 5.86(16)
Pd1 P1 P2 C13 108.36(12)
N1 P1 P2 C9 68.81(19)
C1 P1 P2 C9 2.02(19)
C5 P1 P2 C9 154.45(17)
Pd1 P1 P2 C9 -103.05(14)
N1 P1 P2 Pd1 171.86(14)
C1 P1 P2 Pd1 105.07(12)
C5 P1 P2 Pd1 -102.50(10)
C15 C14 Pd1 C16 -29.08(18)
C15 C14 Pd1 P2 154.45(16)
C15 C14 Pd1 P1 -107.4(7)
C16 C15 Pd1 C14 -132.3(3)
C14 C15 Pd1 C16 132.3(3)
C14 C15 Pd1 P2 -40.8(2)
C16 C15 Pd1 P2 -173.02(14)
C14 C15 Pd1 P1 168.37(15)
C16 C15 Pd1 P1 36.1(2)
C15 C16 Pd1 C14 29.10(18)
C17 C16 Pd1 C14 146.4(3)
C17 C16 Pd1 C15 117.3(3)
C15 C16 Pd1 P2 77.7(11)
C17 C16 Pd1 P2 -165.0(9)
C15 C16 Pd1 P1 -158.34(15)
C17 C16 Pd1 P1 -41.0(3)
N1 P2 Pd1 C14 177.58(13)
C13 P2 Pd1 C14 65.59(16)
C9 P2 Pd1 C14 -68.39(15)
P1 P2 Pd1 C14 172.60(10)
N1 P2 Pd1 C15 -157.56(15)
C13 P2 Pd1 C15 90.46(19)
C9 P2 Pd1 C15 -43.52(18)
P1 P2 Pd1 C15 -162.54(13)
N1 P2 Pd1 C16 130.2(10)
C13 P2 Pd1 C16 18.3(11)
C9 P2 Pd1 C16 -115.7(10)
P1 P2 Pd1 C16 125.3(10)
N1 P2 Pd1 P1 4.98(8)
C13 P2 Pd1 P1 -107.01(13)
C9 P2 Pd1 P1 119.02(12)
N1 P1 Pd1 C14 -105.5(7)
C1 P1 Pd1 C14 143.9(7)
C5 P1 Pd1 C14 5.3(7)
P2 P1 Pd1 C14 -100.6(7)
N1 P1 Pd1 C15 156.43(16)
C1 P1 Pd1 C15 45.89(18)
C5 P1 Pd1 C15 -92.76(18)
P2 P1 Pd1 C15 161.37(14)
N1 P1 Pd1 C16 178.93(12)
C1 P1 Pd1 C16 68.39(14)
C5 P1 Pd1 C16 -70.25(13)
P2 P1 Pd1 C16 -176.12(9)
N1 P1 Pd1 P2 -4.95(8)
C1 P1 Pd1 P2 -115.48(11)
C5 P1 Pd1 P2 105.87(10)
